data_4061358
_journal_name_full Organometallics
_journal_year 2004
_chemical_formula_sum 'C44 H40 Cl4 N6 Pd'
_chemical_formula_weight 901.02
_space_group_IT_number 14
_symmetry_cell_setting monoclinic
_symmetry_space_group_name_Hall '-P 2yn'
_symmetry_space_group_name_H-M 'P 1 21/n 1'
_cell_angle_alpha 90.00
_cell_angle_beta 96.486(6)
_cell_angle_gamma 90.00
_cell_formula_units_Z 2
_cell_length_a 10.946(4)
_cell_length_b 8.545(3)
_cell_length_c 22.645(7)
_cell_measurement_temperature 293(2)
_cell_volume 2104.3(12)
_diffrn_ambient_temperature 293(2)
_exptl_crystal_density_diffrn 1.422
_cod_depositor_comments
;
The following automatic conversions were performed:
'_symmetry_cell_setting' value 'Monoclinic' changed to 'monoclinic'
according to '/home/saulius/struct/CIF-dictionaries/cif_core.dic'
dictionary named 'cif_core.dic' version 2.4.1 from 2010-06-29.

Automatic conversion script
Id: cif_fix_enum 1527 2010-12-29 10:47:43Z saulius 
;
_cod_original_sg_symbol_H-M 'P 21/n'
_cod_database_code 4061358

loop_
_symmetry_equiv_pos_as_xyz
'x, y, z'
'-x+1/2, y+1/2, -z+1/2'
'-x, -y, -z'
'x-1/2, -y-1/2, z-1/2'

loop_
_atom_site_label
_atom_site_type_symbol
_atom_site_fract_x
_atom_site_fract_y
_atom_site_fract_z
_atom_site_U_iso_or_equiv
_atom_site_adp_type
_atom_site_occupancy
_atom_site_symmetry_multiplicity
_atom_site_calc_flag
_atom_site_refinement_flags
_atom_site_disorder_assembly
_atom_site_disorder_group
Pd1 Pd 1.0000 0.0000 0.0000 0.0419(3) Uani 1 2 d S . .
N1 N 0.8408(5) 0.2709(6) 0.0321(2) 0.0473(13) Uani 1 1 d . . .
N2 N 0.9198(5) 0.3201(6) -0.0478(2) 0.0473(13) Uani 1 1 d . . .
C1 C 0.9135(6) 0.2106(7) -0.0057(3) 0.0422(15) Uani 1 1 d . . .
C2 C 0.8493(8) 0.4512(9) -0.0364(3) 0.061(2) Uani 1 1 d . . .
H2A H 0.8391 0.5420 -0.0591 0.073 Uiso 1 1 calc R . .
C3 C 0.7991(7) 0.4194(8) 0.0141(3) 0.062(2) Uani 1 1 d . . .
H3A H 0.7470 0.4836 0.0331 0.074 Uiso 1 1 calc R . .
C4 C 0.8008(7) 0.1857(8) 0.0835(3) 0.0585(19) Uani 1 1 d . . .
H4A H 0.8572 0.1000 0.0939 0.070 Uiso 1 1 calc R . .
H4B H 0.7200 0.1413 0.0721 0.070 Uiso 1 1 calc R . .
C5 C 0.7955(7) 0.2873(8) 0.1366(3) 0.0525(17) Uani 1 1 d . . .
C6 C 0.9082(6) 0.3264(8) 0.1717(3) 0.0537(18) Uani 1 1 d . . .
C7 C 1.0243(8) 0.2739(10) 0.1589(4) 0.075(2) Uani 1 1 d . . .
H7A H 1.0304 0.2122 0.1255 0.090 Uiso 1 1 calc R . .
C8 C 1.1265(10) 0.3125(14) 0.1948(6) 0.106(4) Uani 1 1 d . . .
H8A H 1.2021 0.2747 0.1860 0.127 Uiso 1 1 calc R . .
C9 C 1.1228(12) 0.4065(16) 0.2441(6) 0.107(4) Uani 1 1 d . . .
H9A H 1.1952 0.4304 0.2680 0.129 Uiso 1 1 calc R . .
C10 C 1.0164(11) 0.4632(13) 0.2578(4) 0.093(3) Uani 1 1 d . . .
H10A H 1.0154 0.5282 0.2907 0.112 Uiso 1 1 calc R . .
C11 C 0.9036(8) 0.4252(10) 0.2226(3) 0.065(2) Uani 1 1 d . . .
C12 C 0.7902(9) 0.4814(9) 0.2363(3) 0.066(2) Uani 1 1 d . . .
H12A H 0.7886 0.5471 0.2689 0.080 Uiso 1 1 calc R . .
C13 C 0.6819(7) 0.4440(9) 0.2037(3) 0.0561(18) Uani 1 1 d . . .
C14 C 0.5673(10) 0.5027(9) 0.2180(4) 0.082(3) Uani 1 1 d . . .
H14A H 0.5664 0.5679 0.2509 0.098 Uiso 1 1 calc R . .
C15 C 0.4619(10) 0.4677(12) 0.1861(5) 0.095(3) Uani 1 1 d . . .
H15A H 0.3882 0.5058 0.1971 0.114 Uiso 1 1 calc R . .
C16 C 0.4624(9) 0.3725(12) 0.1355(5) 0.091(3) Uani 1 1 d . . .
H16A H 0.3887 0.3515 0.1122 0.110 Uiso 1 1 calc R . .
C17 C 0.5685(8) 0.3105(9) 0.1201(4) 0.069(2) Uani 1 1 d . . .
H17A H 0.5650 0.2437 0.0875 0.083 Uiso 1 1 calc R . .
C18 C 0.6845(7) 0.3445(8) 0.1521(3) 0.0523(17) Uani 1 1 d . . .
C19 C 0.9856(8) 0.3027(9) -0.1001(3) 0.069(2) Uani 1 1 d . . .
H19A H 1.0606 0.2437 -0.0894 0.083 Uiso 1 1 calc R . .
H19B H 1.0084 0.4053 -0.1136 0.083 Uiso 1 1 calc R . .
C20 C 0.9096(12) 0.2211(13) -0.1495(4) 0.111(4) Uani 1 1 d . . .
H20A H 0.9557 0.2111 -0.1829 0.167 Uiso 1 1 calc R . .
H20B H 0.8363 0.2805 -0.1609 0.167 Uiso 1 1 calc R . .
H20C H 0.8876 0.1189 -0.1365 0.167 Uiso 1 1 calc R . .
C21 C 1.1571(7) 0.1052(7) 0.0274(4) 0.070(2) Uani 1 1 d D . .
N3 N 1.2420(5) 0.1474(9) 0.0451(3) 0.067(2) Uani 1 1 d D . .
C22 C 0.5558(12) 0.7554(18) 0.0604(6) 0.145(5) Uani 1 1 d . . .
H22A H 0.5880 0.7656 0.0224 0.174 Uiso 1 1 calc R . .
H22B H 0.5290 0.6480 0.0642 0.174 Uiso 1 1 calc R . .
Cl1 Cl 0.6746(3) 0.7975(5) 0.11861(17) 0.1425(13) Uani 1 1 d . . .
Cl2 Cl 0.4356(4) 0.8746(6) 0.0618(2) 0.1809(18) Uani 1 1 d . . .

loop_
_atom_site_aniso_label
_atom_site_aniso_U_11
_atom_site_aniso_U_22
_atom_site_aniso_U_33
_atom_site_aniso_U_23
_atom_site_aniso_U_13
_atom_site_aniso_U_12
Pd1 0.0587(5) 0.0275(4) 0.0416(4) -0.0016(3) 0.0146(3) 0.0048(4)
N1 0.066(4) 0.029(3) 0.048(3) 0.005(2) 0.016(3) 0.013(2)
N2 0.065(4) 0.033(3) 0.046(3) 0.005(2) 0.019(3) 0.008(3)
C1 0.050(4) 0.037(3) 0.041(3) -0.006(3) 0.009(3) 0.006(3)
C2 0.082(5) 0.043(4) 0.058(5) 0.009(3) 0.009(4) 0.015(4)
C3 0.076(5) 0.045(4) 0.066(5) -0.006(4) 0.017(4) 0.022(4)
C4 0.080(5) 0.038(4) 0.062(4) 0.001(3) 0.028(4) 0.006(4)
C5 0.076(5) 0.037(4) 0.048(4) 0.003(3) 0.023(4) 0.005(3)
C6 0.059(4) 0.051(4) 0.055(4) 0.019(3) 0.022(4) 0.009(3)
C7 0.076(6) 0.072(6) 0.080(6) 0.029(5) 0.023(5) 0.010(5)
C8 0.083(7) 0.114(9) 0.121(9) 0.056(8) 0.018(7) 0.016(7)
C9 0.093(8) 0.133(10) 0.089(8) 0.033(8) -0.020(7) -0.019(8)
C10 0.098(8) 0.109(8) 0.071(6) 0.006(5) 0.004(6) -0.021(6)
C11 0.076(5) 0.064(5) 0.054(5) 0.013(4) 0.002(4) -0.008(4)
C12 0.101(6) 0.055(5) 0.048(4) -0.005(4) 0.026(4) 0.000(5)
C13 0.072(5) 0.052(4) 0.048(4) -0.006(3) 0.022(4) -0.001(4)
C14 0.103(7) 0.068(5) 0.082(6) -0.025(5) 0.047(5) 0.010(6)
C15 0.081(7) 0.098(8) 0.115(8) -0.032(6) 0.043(6) 0.000(5)
C16 0.069(6) 0.099(7) 0.107(7) -0.014(6) 0.018(5) -0.006(5)
C17 0.078(6) 0.061(5) 0.073(5) -0.015(4) 0.023(5) -0.011(4)
C18 0.070(5) 0.043(4) 0.046(4) -0.001(3) 0.018(3) 0.001(3)
C19 0.101(6) 0.057(5) 0.056(5) 0.015(4) 0.033(4) 0.015(4)
C20 0.182(11) 0.103(8) 0.053(5) -0.023(5) 0.031(6) -0.012(8)
C21 0.121(8) 0.023(4) 0.074(6) -0.002(3) 0.046(6) 0.017(4)
N3 0.033(3) 0.101(6) 0.065(4) -0.035(4) -0.008(3) 0.024(3)
C22 0.142(11) 0.147(12) 0.149(12) 0.025(10) 0.034(10) 0.046(10)
Cl1 0.132(3) 0.163(3) 0.135(3) 0.046(2) 0.026(2) 0.009(2)
Cl2 0.149(3) 0.203(5) 0.189(4) -0.016(4) 0.014(3) 0.035(3)

loop_
_geom_bond_atom_site_label_1
_geom_bond_atom_site_label_2
_geom_bond_distance
_geom_bond_site_symmetry_2
_geom_bond_publ_flag
Pd1 C21 1.977(8) 3_755 ?
Pd1 C21 1.977(8) . ?
Pd1 C1 2.031(6) . ?
Pd1 C1 2.031(6) 3_755 ?
N1 C1 1.337(8) . ?
N1 C3 1.393(8) . ?
N1 C4 1.480(8) . ?
N2 C1 1.342(8) . ?
N2 C2 1.401(9) . ?
N2 C19 1.463(9) . ?
C2 C3 1.352(10) . ?
C4 C5 1.490(9) . ?
C5 C18 1.390(10) . ?
C5 C6 1.429(10) . ?
C6 C7 1.408(10) . ?
C6 C11 1.435(11) . ?
C7 C8 1.348(14) . ?
C8 C9 1.381(16) . ?
C9 C10 1.329(15) . ?
C10 C11 1.429(13) . ?
C11 C12 1.398(12) . ?
C12 C13 1.361(11) . ?
C13 C14 1.421(12) . ?
C13 C18 1.450(9) . ?
C14 C15 1.325(14) . ?
C15 C16 1.406(13) . ?
C16 C17 1.357(11) . ?
C17 C18 1.419(10) . ?
C19 C20 1.490(12) . ?
C21 N3 1.035(5) . ?
C22 Cl2 1.667(12) . ?
C22 Cl1 1.781(14) . ?
